data_4331353
loop_
_publ_author_name
'Weiwei Ju'
'Deng Zhang'
'Dunru Zhu'
'Yan Xu'

_publ_section_title
;
 l- and d-[Ln(HCO2)(SO4)(H2O)]n (Ln = La, Ce, Pr, Nd, and Eu): Chiral
 Enantiomerically 3D Architectures Constructed by Double -[Ln-O]n- Helices
;
_journal_name_full 'Inorganic Chemistry'
_journal_page_first 13373
_journal_page_last 13379
_journal_paper_doi 10.1021/ic302134m
_journal_volume 51
_journal_year 2012
_chemical_formula_sum 'C H3 Nd O7 S'
_chemical_formula_weight 303.33
_chemical_name_systematic
; 
 ? 
;
_space_group_IT_number 78
_symmetry_cell_setting tetragonal
_symmetry_space_group_name_Hall 'P 4cw'
_symmetry_space_group_name_H-M 'P 43'
_atom_sites_solution_hydrogens geom
_atom_sites_solution_primary direct
_atom_sites_solution_secondary difmap
_audit_creation_method SHELXL-97
_cell_angle_alpha 90.00
_cell_angle_beta 90.00
_cell_angle_gamma 90.00
_cell_formula_units_Z 4
_cell_length_a 6.9724(4)
_cell_length_b 6.9724(4)
_cell_length_c 11.7007(16)
_cell_measurement_reflns_used 3653
_cell_measurement_temperature 296(2)
_cell_measurement_theta_max 26.665
_cell_measurement_theta_min 2.917
_cell_volume 568.82(9)
_computing_cell_refinement 'SAINT (Bruker, 2005)'
_computing_data_collection 'APEX2 (Bruker, 2005)'
_computing_data_reduction SAINT
_computing_molecular_graphics SHELXTL
_computing_publication_material SHELXTL
_computing_structure_refinement 'SHELXL-97 (Sheldrick, 1997)'
_computing_structure_solution 'SHELXS-97 (Sheldrick, 1990)'
_diffrn_ambient_temperature 296(2)
_diffrn_measured_fraction_theta_full 1.000
_diffrn_measured_fraction_theta_max 1.000
_diffrn_measurement_device_type 'Bruker Apex2 CCD'
_diffrn_measurement_method '\w scans'
_diffrn_radiation_monochromator graphite
_diffrn_radiation_source 'fine-focus sealed tube'
_diffrn_radiation_type MoK\a
_diffrn_radiation_wavelength 0.71073
_diffrn_reflns_av_R_equivalents 0.0393
_diffrn_reflns_av_sigmaI/netI 0.0365
_diffrn_reflns_limit_h_max 8
_diffrn_reflns_limit_h_min -8
_diffrn_reflns_limit_k_max 8
_diffrn_reflns_limit_k_min -8
_diffrn_reflns_limit_l_max 13
_diffrn_reflns_limit_l_min -13
_diffrn_reflns_number 3955
_diffrn_reflns_theta_full 25.00
_diffrn_reflns_theta_max 25.00
_diffrn_reflns_theta_min 2.92
_exptl_absorpt_coefficient_mu 9.474
_exptl_absorpt_correction_T_max 0.3960
_exptl_absorpt_correction_T_min 0.2958
_exptl_absorpt_correction_type multi-scan
_exptl_crystal_colour Pink
_exptl_crystal_density_diffrn 3.542
_exptl_crystal_description 'tetragonal pyramid'
_exptl_crystal_F_000 564
_exptl_crystal_size_max 0.17
_exptl_crystal_size_mid 0.13
_exptl_crystal_size_min 0.12
_refine_diff_density_max 1.055
_refine_diff_density_min -1.595
_refine_diff_density_rms 0.247
_refine_ls_abs_structure_details 'Flack H D (1983), Acta Cryst. A39, 876-881'
_refine_ls_abs_structure_Flack -0.03(4)
_refine_ls_extinction_coef 0.307(3)
_refine_ls_extinction_expression Fc^*^=kFc[1+0.001xFc^2^\l^3^/sin(2\q)]^-1/4^
_refine_ls_extinction_method SHELXL
_refine_ls_goodness_of_fit_ref 1.150
_refine_ls_hydrogen_treatment mixed
_refine_ls_matrix_type full
_refine_ls_number_parameters 101
_refine_ls_number_reflns 1000
_refine_ls_number_restraints 23
_refine_ls_restrained_S_all 1.488
_refine_ls_R_factor_all 0.0224
_refine_ls_R_factor_gt 0.0224
_refine_ls_shift/su_max 0.034
_refine_ls_shift/su_mean 0.001
_refine_ls_structure_factor_coef Fsqd
_refine_ls_weighting_details 'calc w=1/[\s^2^(Fo^2^)+(0.0283P)^2^+0.9133P] where P=(Fo^2^+2Fc^2^)/3'
_refine_ls_weighting_scheme calc
_refine_ls_wR_factor_gt 0.0564
_refine_ls_wR_factor_ref 0.0564
_reflns_number_gt 999
_reflns_number_total 1000
_reflns_threshold_expression >2sigma(I)
_cod_data_source_file ic302134m_si_001_04.cif
_cod_data_source_block 4
_cod_depositor_comments
;
The following automatic conversions were performed:

'_exptl_absorpt_correction_type' value 'multi-scans' was replaced
with the value 'multi-scan' as specified in the replacement file
'src/cod-tools/trunk/data/replacement-values/replacement_values.lst'.

Automatic conversion script
Id: cif_fix_values 5376 2017-05-30 11:51:03Z andrius 
;
_cod_database_code 4331353

loop_
_symmetry_equiv_pos_as_xyz
'x, y, z'
'-x, -y, z+1/2'
'-y, x, z+3/4'
'y, -x, z+1/4'

loop_
_atom_site_label
_atom_site_type_symbol
_atom_site_fract_x
_atom_site_fract_y
_atom_site_fract_z
_atom_site_U_iso_or_equiv
_atom_site_adp_type
_atom_site_occupancy
_atom_site_symmetry_multiplicity
_atom_site_calc_flag
_atom_site_refinement_flags
Nd1 Nd 0.62928(4) 0.11574(4) -0.00434(9) 0.00474(9) Uani 1 1 d D
S1 S 0.7682(2) -0.38666(19) 0.05336(11) 0.0045(3) Uani 1 1 d .
O1 O 0.9731(6) 0.1649(7) 0.0735(4) 0.0132(10) Uani 1 1 d DU
O2 O 0.6303(6) 0.1086(6) 0.2030(7) 0.0156(16) Uani 1 1 d .
O3 O 0.8856(6) -0.4358(8) 0.1523(4) 0.0143(11) Uani 1 1 d .
O4 O 0.6705(7) -0.2063(7) 0.0812(4) 0.0165(12) Uani 1 1 d .
O5 O 0.6248(6) -0.5409(6) 0.0345(4) 0.0125(11) Uani 1 1 d .
O6 O 1.2863(7) 0.1602(7) 0.0798(4) 0.0143(12) Uani 1 1 d D
C1 C 1.1349(9) 0.1140(9) 0.0321(6) 0.0126(14) Uani 1 1 d DU
H1 H 1.133(3) 0.046(4) -0.0371(17) 0.015 Uiso 1 1 d D
O1W O 0.4245(8) 0.2551(7) -0.1603(4) 0.0213(14) Uani 1 1 d D
H1WA H 0.501(3) 0.258(4) -0.2261(11) 0.026 Uiso 1 1 d D
H1WB H 0.371(3) 0.151(3) -0.1964(13) 0.026 Uiso 1 1 d D

loop_
_atom_site_aniso_label
_atom_site_aniso_U_11
_atom_site_aniso_U_22
_atom_site_aniso_U_33
_atom_site_aniso_U_23
_atom_site_aniso_U_13
_atom_site_aniso_U_12
Nd1 0.00455(15) 0.00389(15) 0.00578(17) -0.00080(13) -0.00049(11) -0.00041(10)
S1 0.0069(7) 0.0027(6) 0.0040(6) 0.0012(5) -0.0009(5) 0.0001(5)
O1 0.0070(18) 0.0162(19) 0.016(2) -0.0047(16) -0.0015(16) 0.0029(16)
O2 0.013(3) 0.014(2) 0.020(4) -0.0096(18) -0.0027(17) 0.0070(17)
O3 0.020(3) 0.012(2) 0.011(2) -0.001(2) -0.0044(18) 0.0068(19)
O4 0.016(2) 0.011(2) 0.022(2) -0.001(2) -0.002(2) 0.008(2)
O5 0.008(2) 0.010(2) 0.019(2) 0.0006(19) 0.0033(19) -0.0015(18)
O6 0.010(2) 0.020(3) 0.013(2) -0.0072(19) -0.0014(19) 0.0002(19)
C1 0.010(2) 0.016(2) 0.012(2) -0.0111(19) 0.0011(18) 0.001(2)
O1W 0.023(3) 0.017(3) 0.023(3) 0.007(2) -0.013(2) -0.001(2)

loop_
_atom_type_symbol
_atom_type_description
_atom_type_scat_dispersion_real
_atom_type_scat_dispersion_imag
_atom_type_scat_source
C C 0.0033 0.0016 'International Tables Vol C Tables 4.2.6.8 and 6.1.1.4'
H H 0.0000 0.0000 'International Tables Vol C Tables 4.2.6.8 and 6.1.1.4'
O O 0.0106 0.0060 'International Tables Vol C Tables 4.2.6.8 and 6.1.1.4'
S S 0.1246 0.1234 'International Tables Vol C Tables 4.2.6.8 and 6.1.1.4'
Nd Nd -0.1943 3.0179 'International Tables Vol C Tables 4.2.6.8 and 6.1.1.4'

loop_
_geom_angle_atom_site_label_1
_geom_angle_atom_site_label_2
_geom_angle_atom_site_label_3
_geom_angle
_geom_angle_site_symmetry_1
_geom_angle_site_symmetry_3
O3 Nd1 O2 116.75(16) 3_544 .
O3 Nd1 O5 138.22(16) 3_544 1_565
O2 Nd1 O5 80.42(16) . 1_565
O3 Nd1 O4 68.74(16) 3_544 .
O2 Nd1 O4 64.97(16) . .
O5 Nd1 O4 144.82(17) 1_565 .
O3 Nd1 O1W 66.59(16) 3_544 .
O2 Nd1 O1W 137.36(16) . .
O5 Nd1 O1W 75.41(16) 1_565 .
O4 Nd1 O1W 135.28(17) . .
O3 Nd1 O1 141.38(16) 3_544 .
O2 Nd1 O1 69.39(14) . .
O5 Nd1 O1 79.40(14) 1_565 .
O4 Nd1 O1 82.55(14) . .
O1W Nd1 O1 136.97(16) . .
O3 Nd1 O6 74.44(16) 3_544 1_455
O2 Nd1 O6 68.11(15) . 1_455
O5 Nd1 O6 78.51(14) 1_565 1_455
O4 Nd1 O6 93.53(15) . 1_455
O1W Nd1 O6 72.95(16) . 1_455
O1 Nd1 O6 134.57(15) . 1_455
O3 Nd1 O1 72.82(16) 3_544 3_644
O2 Nd1 O1 138.27(14) . 3_644
O5 Nd1 O1 120.95(15) 1_565 3_644
O4 Nd1 O1 84.53(14) . 3_644
O1W Nd1 O1 84.35(16) . 3_644
O1 Nd1 O1 79.43(14) . 3_644
O6 Nd1 O1 145.53(14) 1_455 3_644
O3 Nd1 O6 106.03(16) 3_544 3_644
O2 Nd1 O6 136.36(15) . 3_644
O5 Nd1 O6 73.08(15) 1_565 3_644
O4 Nd1 O6 128.70(15) . 3_644
O1W Nd1 O6 67.53(16) . 3_644
O1 Nd1 O6 72.06(14) . 3_644
O6 Nd1 O6 135.74(19) 1_455 3_644
O1 Nd1 O6 47.98(14) 3_644 3_644
O3 Nd1 C1 89.19(18) 3_544 3_644
O2 Nd1 C1 144.22(17) . 3_644
O5 Nd1 C1 96.68(16) 1_565 3_644
O4 Nd1 C1 107.47(16) . 3_644
O1W Nd1 C1 73.97(18) . 3_644
O1 Nd1 C1 75.00(16) . 3_644
O6 Nd1 C1 146.72(17) 1_455 3_644
O1 Nd1 C1 24.39(15) 3_644 3_644
O6 Nd1 C1 23.61(15) 3_644 3_644
O3 S1 O2 109.1(3) . 3_644
O3 S1 O4 106.6(3) . .
O2 S1 O4 112.5(3) 3_644 .
O3 S1 O5 109.0(3) . .
O2 S1 O5 109.6(3) 3_644 .
O4 S1 O5 109.9(3) . .
C1 O1 Nd1 130.3(4) . .
C1 O1 Nd1 96.2(4) . 4_665
Nd1 O1 Nd1 133.08(18) . 4_665
S1 O2 Nd1 142.4(3) 4_665 .
S1 O3 Nd1 151.9(3) . 4_655
S1 O4 Nd1 137.9(3) . .
S1 O5 Nd1 136.9(3) . 1_545
C1 O6 Nd1 125.6(4) . 1_655
C1 O6 Nd1 95.2(4) . 4_665
Nd1 O6 Nd1 137.62(19) 1_655 4_665
O6 C1 O1 120.6(6) . .
O6 C1 Nd1 61.2(3) . 4_665
O1 C1 Nd1 59.5(3) . 4_665
O6 C1 H1 122.1(15) . .
O1 C1 H1 117.3(15) . .
Nd1 C1 H1 173.9(18) 4_665 .
Nd1 O1W H1WA 106.3(13) . .
Nd1 O1W H1WB 105.0(13) . .
H1WA O1W H1WB 82.3(17) . .

loop_
_geom_bond_atom_site_label_1
_geom_bond_atom_site_label_2
_geom_bond_distance
_geom_bond_site_symmetry_2
Nd1 O3 2.364(5) 3_544
Nd1 O2 2.426(8) .
Nd1 O5 2.437(4) 1_565
Nd1 O4 2.475(5) .
Nd1 O1W 2.512(5) .
Nd1 O1 2.587(4) .
Nd1 O6 2.604(5) 1_455
Nd1 O1 2.666(5) 3_644
Nd1 O6 2.708(5) 3_644
Nd1 C1 3.077(6) 3_644
S1 O3 1.458(5) .
S1 O2 1.460(7) 3_644
S1 O4 1.467(5) .
S1 O5 1.485(5) .
O1 C1 1.278(8) .
O1 Nd1 2.666(5) 4_665
O2 S1 1.460(7) 4_665
O3 Nd1 2.364(5) 4_655
O5 Nd1 2.437(4) 1_545
O6 C1 1.238(8) .
O6 Nd1 2.604(5) 1_655
O6 Nd1 2.708(5) 4_665
C1 Nd1 3.077(6) 4_665
C1 H1 0.939(16) .
O1W H1WA 0.938(16) .
O1W H1WB 0.917(18) .
